data_7053651
loop_
_publ_author_name
'Yamashita, Makoto'
'Aramaki, Yoshitaka'
'Nozaki, Kyoko'

_publ_section_title
;
 Reduction of base-stabilized difluoroboranes to induce rearrangement
 reactions
;
_journal_issue 8
_journal_name_full 'New Journal of Chemistry'
_journal_page_first 1774
_journal_paper_doi 10.1039/c0nj00363h
_journal_volume 34
_journal_year 2010
_chemical_formula_sum 'C25 H37 B F2 N2'
_chemical_formula_weight 414.38
_chemical_name_systematic
;
?
;
_space_group_IT_number 14
_symmetry_cell_setting monoclinic
_symmetry_space_group_name_Hall '-P 2yn'
_symmetry_space_group_name_H-M 'P 1 21/n 1'
_atom_sites_solution_hydrogens geom
_atom_sites_solution_primary direct
_atom_sites_solution_secondary difmap
_audit_creation_method SHELXL-97
_cell_angle_alpha 90
_cell_angle_beta 101.4026(18)
_cell_angle_gamma 90
_cell_formula_units_Z 4
_cell_length_a 10.9370(13)
_cell_length_b 11.0234(10)
_cell_length_c 20.180(2)
_cell_measurement_reflns_used 7368
_cell_measurement_temperature 163.1500
_cell_measurement_theta_max 27.4835
_cell_measurement_theta_min 3.0677
_cell_volume 2384.9(4)
_computing_cell_refinement 'RIGAKU CrystalClear'
_computing_data_collection 'RIGAKU CrystalClear'
_computing_data_reduction 'RIGAKU CrystalClear'
_computing_molecular_graphics ORTEP-III
_computing_structure_refinement 'SHELXL-97 (Sheldrick, 1997)'
_computing_structure_solution SIR-97
_diffrn_ambient_temperature 163(2)
_diffrn_detector_area_resol_mean 7.31
_diffrn_measured_fraction_theta_full 0.970
_diffrn_measured_fraction_theta_max 0.970
_diffrn_measurement_device_type 'RIGAKU/MSC Meacury CCD'
_diffrn_measurement_method 'omega scans'
_diffrn_radiation_monochromator graphite
_diffrn_radiation_source 'fine-focus sealed tube'
_diffrn_radiation_type MoK\a
_diffrn_radiation_wavelength 0.71070
_diffrn_reflns_av_R_equivalents 0.0263
_diffrn_reflns_av_sigmaI/netI 0.0225
_diffrn_reflns_limit_h_max 13
_diffrn_reflns_limit_h_min -12
_diffrn_reflns_limit_k_max 13
_diffrn_reflns_limit_k_min -13
_diffrn_reflns_limit_l_max 23
_diffrn_reflns_limit_l_min -22
_diffrn_reflns_number 14829
_diffrn_reflns_theta_full 25.00
_diffrn_reflns_theta_max 25.00
_diffrn_reflns_theta_min 3.12
_exptl_absorpt_coefficient_mu 0.077
_exptl_absorpt_correction_type none
_exptl_crystal_colour Colorless
_exptl_crystal_density_diffrn 1.154
_exptl_crystal_density_method 'not measured'
_exptl_crystal_description Block
_exptl_crystal_F_000 896
_exptl_crystal_size_max 0.60
_exptl_crystal_size_mid 0.55
_exptl_crystal_size_min 0.55
_refine_diff_density_max 0.155
_refine_diff_density_min -0.176
_refine_diff_density_rms 0.036
_refine_ls_extinction_method none
_refine_ls_goodness_of_fit_ref 1.117
_refine_ls_hydrogen_treatment constr
_refine_ls_matrix_type full
_refine_ls_number_parameters 279
_refine_ls_number_reflns 4067
_refine_ls_number_restraints 0
_refine_ls_restrained_S_all 1.117
_refine_ls_R_factor_all 0.0495
_refine_ls_R_factor_gt 0.0449
_refine_ls_shift/su_max 0.000
_refine_ls_shift/su_mean 0.000
_refine_ls_structure_factor_coef Fsqd
_refine_ls_weighting_details 'calc w=1/[\s^2^(Fo^2^)+(0.0457P)^2^+0.6285P] where P=(Fo^2^+2Fc^2^)/3'
_refine_ls_weighting_scheme calc
_refine_ls_wR_factor_gt 0.1024
_refine_ls_wR_factor_ref 0.1053
_reflns_number_gt 3751
_reflns_number_total 4067
_reflns_threshold_expression >2sigma(I)
_cod_data_source_file c0nj00363h.txt
_cod_data_source_block 4-iPr
_cod_depositor_comments
;
The following automatic conversions were performed:

'_exptl_absorpt_correction_type' value 'None' changed to 'none'
according to /home/saulius/struct/CIF-dictionaries/cif_core.dic
dictionary named 'cif_core.dic' version 2.4.2 from 2011-04-26.

Automatic conversion script
Id: cif_fix_values 1891 2012-01-12 08:04:46Z andrius 
;
_cod_original_sg_symbol_H-M P21/n
_cod_database_code 7053651

loop_
_symmetry_equiv_pos_as_xyz
'x, y, z'
'-x+1/2, y+1/2, -z+1/2'
'-x, -y, -z'
'x-1/2, -y-1/2, z-1/2'

loop_
_atom_site_label
_atom_site_type_symbol
_atom_site_fract_x
_atom_site_fract_y
_atom_site_fract_z
_atom_site_U_iso_or_equiv
_atom_site_adp_type
_atom_site_occupancy
_atom_site_symmetry_multiplicity
_atom_site_calc_flag
_atom_site_refinement_flags
B1 B 0.74255(14) 0.16847(14) 0.18735(8) 0.0241(3) Uani 1 1 d .
F1 F 0.79763(8) 0.14995(8) 0.25487(4) 0.0335(2) Uani 1 1 d .
F2 F 0.71892(8) 0.29052(7) 0.17696(4) 0.0331(2) Uani 1 1 d .
N1 N 0.82074(10) 0.12291(10) 0.13828(6) 0.0219(3) Uani 1 1 d .
N2 N 0.61119(10) 0.08964(10) 0.17542(6) 0.0253(3) Uani 1 1 d .
C1 C 0.92201(13) 0.19933(12) 0.12781(7) 0.0245(3) Uani 1 1 d .
C2 C 1.04039(13) 0.18470(13) 0.16924(7) 0.0287(3) Uani 1 1 d .
C3 C 1.13606(15) 0.26207(14) 0.15962(8) 0.0358(4) Uani 1 1 d .
H1 H 1.2164 0.2536 0.1875 0.043 Uiso 1 1 calc R
C4 C 1.11651(16) 0.35028(14) 0.11060(9) 0.0400(4) Uani 1 1 d .
H2 H 1.1825 0.4031 0.1052 0.048 Uiso 1 1 calc R
C5 C 1.00086(17) 0.36176(14) 0.06932(8) 0.0384(4) Uani 1 1 d .
H3 H 0.9884 0.4223 0.0351 0.046 Uiso 1 1 calc R
C6 C 0.90135(15) 0.28677(13) 0.07638(7) 0.0299(3) Uani 1 1 d .
C7 C 1.06789(14) 0.08688(15) 0.22281(8) 0.0342(4) Uani 1 1 d .
H4 H 0.9895 0.0394 0.2215 0.041 Uiso 1 1 calc R
C8 C 1.10608(19) 0.1413(2) 0.29358(9) 0.0563(5) Uani 1 1 d .
H5 H 1.1827 0.1888 0.2962 0.084 Uiso 1 1 calc R
H6 H 1.1207 0.0759 0.3271 0.084 Uiso 1 1 calc R
H7 H 1.0393 0.1942 0.3027 0.084 Uiso 1 1 calc R
C9 C 1.16781(16) -0.00069(17) 0.20828(11) 0.0516(5) Uani 1 1 d .
H8 H 1.1400 -0.0374 0.1636 0.077 Uiso 1 1 calc R
H9 H 1.1818 -0.0645 0.2428 0.077 Uiso 1 1 calc R
H10 H 1.2457 0.0437 0.2091 0.077 Uiso 1 1 calc R
C10 C 0.77762(16) 0.29824(14) 0.02765(8) 0.0374(4) Uani 1 1 d .
H11 H 0.7171 0.2431 0.0439 0.045 Uiso 1 1 calc R
C11 C 0.7247(2) 0.42623(17) 0.02523(11) 0.0565(5) Uani 1 1 d .
H12 H 0.7173 0.4514 0.0709 0.085 Uiso 1 1 calc R
H13 H 0.6422 0.4277 -0.0045 0.085 Uiso 1 1 calc R
H14 H 0.7805 0.4820 0.0078 0.085 Uiso 1 1 calc R
C12 C 0.7887(2) 0.25611(18) -0.04330(9) 0.0550(5) Uani 1 1 d .
H15 H 0.8466 0.3093 -0.0609 0.082 Uiso 1 1 calc R
H16 H 0.7065 0.2595 -0.0733 0.082 Uiso 1 1 calc R
H17 H 0.8199 0.1726 -0.0411 0.082 Uiso 1 1 calc R
C13 C 0.81331(12) 0.00733(12) 0.11041(7) 0.0225(3) Uani 1 1 d .
C14 C 0.72673(13) -0.07491(12) 0.12808(7) 0.0248(3) Uani 1 1 d .
C15 C 0.71466(14) -0.19002(13) 0.09956(8) 0.0311(3) Uani 1 1 d .
H18 H 0.6555 -0.2449 0.1114 0.037 Uiso 1 1 calc R
C16 C 0.78722(15) -0.22613(13) 0.05425(8) 0.0342(4) Uani 1 1 d .
H19 H 0.7788 -0.3054 0.0354 0.041 Uiso 1 1 calc R
C17 C 0.87199(14) -0.14553(13) 0.03669(8) 0.0331(4) Uani 1 1 d .
H20 H 0.9218 -0.1695 0.0054 0.040 Uiso 1 1 calc R
C18 C 0.88522(13) -0.03011(13) 0.06423(7) 0.0290(3) Uani 1 1 d .
H21 H 0.9440 0.0243 0.0515 0.035 Uiso 1 1 calc R
C19 C 0.65638(14) -0.04049(12) 0.18156(7) 0.0285(3) Uani 1 1 d .
H22 H 0.7109 -0.0522 0.2265 0.034 Uiso 1 1 calc R
H23 H 0.5837 -0.0951 0.1787 0.034 Uiso 1 1 calc R
C20 C 0.53330(13) 0.10785(14) 0.10344(7) 0.0303(3) Uani 1 1 d .
H24 H 0.5930 0.1011 0.0719 0.036 Uiso 1 1 calc R
C21 C 0.43472(15) 0.00980(17) 0.08192(9) 0.0430(4) Uani 1 1 d .
H25 H 0.3799 0.0055 0.1148 0.064 Uiso 1 1 calc R
H26 H 0.4758 -0.0687 0.0799 0.064 Uiso 1 1 calc R
H27 H 0.3852 0.0297 0.0373 0.064 Uiso 1 1 calc R
C22 C 0.47275(16) 0.23228(16) 0.09103(9) 0.0432(4) Uani 1 1 d .
H28 H 0.4404 0.2431 0.0425 0.065 Uiso 1 1 calc R
H29 H 0.5348 0.2952 0.1071 0.065 Uiso 1 1 calc R
H30 H 0.4040 0.2386 0.1155 0.065 Uiso 1 1 calc R
C23 C 0.53084(14) 0.11440(14) 0.22913(8) 0.0341(4) Uani 1 1 d .
H31 H 0.4429 0.0943 0.2074 0.041 Uiso 1 1 calc R
C24 C 0.56304(19) 0.03599(17) 0.29243(9) 0.0492(5) Uani 1 1 d .
H32 H 0.6503 0.0494 0.3142 0.074 Uiso 1 1 calc R
H33 H 0.5507 -0.0497 0.2799 0.074 Uiso 1 1 calc R
H34 H 0.5088 0.0578 0.3238 0.074 Uiso 1 1 calc R
C25 C 0.53069(15) 0.24604(15) 0.25175(9) 0.0390(4) Uani 1 1 d .
H35 H 0.4661 0.2576 0.2786 0.059 Uiso 1 1 calc R
H36 H 0.5135 0.2990 0.2120 0.059 Uiso 1 1 calc R
H37 H 0.6124 0.2664 0.2792 0.059 Uiso 1 1 calc R

loop_
_atom_site_aniso_label
_atom_site_aniso_U_11
_atom_site_aniso_U_22
_atom_site_aniso_U_33
_atom_site_aniso_U_23
_atom_site_aniso_U_13
_atom_site_aniso_U_12
B1 0.0224(8) 0.0253(8) 0.0239(8) -0.0021(6) 0.0030(6) -0.0025(6)
F1 0.0282(4) 0.0487(5) 0.0227(4) -0.0047(4) 0.0029(3) -0.0023(4)
F2 0.0358(5) 0.0239(4) 0.0417(5) -0.0051(4) 0.0130(4) -0.0010(3)
N1 0.0224(6) 0.0203(6) 0.0232(6) -0.0008(4) 0.0049(5) -0.0037(4)
N2 0.0238(6) 0.0284(6) 0.0238(6) -0.0002(5) 0.0049(5) -0.0019(5)
C1 0.0289(8) 0.0220(7) 0.0249(7) -0.0056(5) 0.0108(6) -0.0060(6)
C2 0.0276(8) 0.0312(8) 0.0287(8) -0.0080(6) 0.0094(6) -0.0057(6)
C3 0.0302(8) 0.0400(9) 0.0393(9) -0.0119(7) 0.0119(7) -0.0117(7)
C4 0.0447(10) 0.0360(9) 0.0445(10) -0.0132(7) 0.0215(8) -0.0201(7)
C5 0.0578(11) 0.0282(8) 0.0342(9) -0.0013(6) 0.0208(8) -0.0105(7)
C6 0.0415(9) 0.0237(7) 0.0263(8) -0.0033(6) 0.0115(7) -0.0055(6)
C7 0.0242(8) 0.0422(9) 0.0346(8) 0.0015(7) 0.0018(6) -0.0044(6)
C8 0.0533(12) 0.0748(14) 0.0349(10) 0.0005(9) -0.0058(9) -0.0070(10)
C9 0.0316(9) 0.0475(11) 0.0757(14) 0.0107(9) 0.0102(9) 0.0035(8)
C10 0.0476(10) 0.0301(8) 0.0334(9) 0.0086(6) 0.0051(7) -0.0031(7)
C11 0.0705(13) 0.0406(10) 0.0562(12) 0.0101(9) 0.0072(10) 0.0080(9)
C12 0.0693(13) 0.0566(12) 0.0335(10) 0.0015(8) -0.0033(9) -0.0025(10)
C13 0.0225(7) 0.0220(7) 0.0210(7) 0.0002(5) -0.0007(5) -0.0001(5)
C14 0.0250(7) 0.0227(7) 0.0247(7) 0.0033(5) 0.0002(6) -0.0006(6)
C15 0.0337(8) 0.0238(7) 0.0335(8) 0.0017(6) 0.0011(6) -0.0052(6)
C16 0.0393(9) 0.0229(7) 0.0374(9) -0.0076(6) 0.0003(7) 0.0003(6)
C17 0.0340(8) 0.0316(8) 0.0338(8) -0.0079(6) 0.0064(7) 0.0008(7)
C18 0.0279(7) 0.0283(8) 0.0311(8) -0.0031(6) 0.0068(6) -0.0035(6)
C19 0.0303(8) 0.0252(7) 0.0304(8) 0.0027(6) 0.0067(6) -0.0051(6)
C20 0.0247(7) 0.0396(8) 0.0246(7) -0.0027(6) -0.0004(6) -0.0002(6)
C21 0.0281(8) 0.0576(11) 0.0407(10) -0.0134(8) 0.0006(7) -0.0068(7)
C22 0.0376(9) 0.0519(10) 0.0361(9) 0.0009(8) -0.0027(7) 0.0129(8)
C23 0.0262(8) 0.0450(9) 0.0338(8) -0.0059(7) 0.0119(7) -0.0051(7)
C24 0.0626(12) 0.0527(11) 0.0403(10) 0.0040(8) 0.0298(9) -0.0036(9)
C25 0.0342(9) 0.0471(10) 0.0376(9) -0.0088(7) 0.0116(7) 0.0034(7)

loop_
_atom_type_symbol
_atom_type_description
_atom_type_scat_dispersion_real
_atom_type_scat_dispersion_imag
_atom_type_scat_source
C C 0.0033 0.0016 'International Tables Vol C Tables 4.2.6.8 and 6.1.1.4'
H H 0.0000 0.0000 'International Tables Vol C Tables 4.2.6.8 and 6.1.1.4'
B B 0.0013 0.0007 'International Tables Vol C Tables 4.2.6.8 and 6.1.1.4'
N N 0.0061 0.0033 'International Tables Vol C Tables 4.2.6.8 and 6.1.1.4'
F F 0.0171 0.0103 'International Tables Vol C Tables 4.2.6.8 and 6.1.1.4'

loop_
_geom_angle_atom_site_label_1
_geom_angle_atom_site_label_2
_geom_angle_atom_site_label_3
_geom_angle
F2 B1 F1 108.90(11)
F2 B1 N1 109.69(12)
F1 B1 N1 113.58(12)
F2 B1 N2 111.04(11)
F1 B1 N2 105.10(11)
N1 B1 N2 108.46(11)
C13 N1 C1 117.55(11)
C13 N1 B1 124.96(11)
C1 N1 B1 116.84(11)
C19 N2 C20 108.07(10)
C19 N2 C23 109.33(11)
C20 N2 C23 110.58(11)
C19 N2 B1 103.03(10)
C20 N2 B1 111.70(10)
C23 N2 B1 113.71(10)
C6 C1 C2 120.95(13)
C6 C1 N1 119.66(13)
C2 C1 N1 119.39(12)
C3 C2 C1 118.43(14)
C3 C2 C7 119.13(14)
C1 C2 C7 122.42(12)
C4 C3 C2 121.31(16)
C4 C3 H1 119.3
C2 C3 H1 119.3
C3 C4 C5 119.65(14)
C3 C4 H2 120.2
C5 C4 H2 120.2
C4 C5 C6 121.71(15)
C4 C5 H3 119.1
C6 C5 H3 119.1
C5 C6 C1 117.90(15)
C5 C6 C10 119.95(14)
C1 C6 C10 122.11(13)
C2 C7 C8 111.48(14)
C2 C7 C9 111.18(13)
C8 C7 C9 110.68(15)
C2 C7 H4 107.8
C8 C7 H4 107.8
C9 C7 H4 107.8
C7 C8 H5 109.5
C7 C8 H6 109.5
H5 C8 H6 109.5
C7 C8 H7 109.5
H5 C8 H7 109.5
H6 C8 H7 109.5
C7 C9 H8 109.5
C7 C9 H9 109.5
H8 C9 H9 109.5
C7 C9 H10 109.5
H8 C9 H10 109.5
H9 C9 H10 109.5
C6 C10 C11 112.58(14)
C6 C10 C12 110.88(15)
C11 C10 C12 110.54(14)
C6 C10 H11 107.5
C11 C10 H11 107.5
C12 C10 H11 107.5
C10 C11 H12 109.5
C10 C11 H13 109.5
H12 C11 H13 109.5
C10 C11 H14 109.5
H12 C11 H14 109.5
H13 C11 H14 109.5
C10 C12 H15 109.5
C10 C12 H16 109.5
H15 C12 H16 109.5
C10 C12 H17 109.5
H15 C12 H17 109.5
H16 C12 H17 109.5
N1 C13 C18 123.11(12)
N1 C13 C14 118.49(12)
C18 C13 C14 118.38(12)
C15 C14 C13 119.82(13)
C15 C14 C19 120.76(13)
C13 C14 C19 119.24(12)
C16 C15 C14 121.14(14)
C16 C15 H18 119.4
C14 C15 H18 119.4
C17 C16 C15 119.15(13)
C17 C16 H19 120.4
C15 C16 H19 120.4
C16 C17 C18 120.72(14)
C16 C17 H20 119.6
C18 C17 H20 119.6
C17 C18 C13 120.79(13)
C17 C18 H21 119.6
C13 C18 H21 119.6
C14 C19 N2 112.84(11)
C14 C19 H22 109.0
N2 C19 H22 109.0
C14 C19 H23 109.0
N2 C19 H23 109.0
H22 C19 H23 107.8
C22 C20 C21 109.34(13)
C22 C20 N2 114.38(12)
C21 C20 N2 113.72(13)
C22 C20 H24 106.3
C21 C20 H24 106.3
N2 C20 H24 106.3
C20 C21 H25 109.5
C20 C21 H26 109.5
H25 C21 H26 109.5
C20 C21 H27 109.5
H25 C21 H27 109.5
H26 C21 H27 109.5
C20 C22 H28 109.5
C20 C22 H29 109.5
H28 C22 H29 109.5
C20 C22 H30 109.5
H28 C22 H30 109.5
H29 C22 H30 109.5
C25 C23 C24 107.64(13)
C25 C23 N2 114.36(12)
C24 C23 N2 114.67(13)
C25 C23 H31 106.5
C24 C23 H31 106.5
N2 C23 H31 106.5
C23 C24 H32 109.5
C23 C24 H33 109.5
H32 C24 H33 109.5
C23 C24 H34 109.5
H32 C24 H34 109.5
H33 C24 H34 109.5
C23 C25 H35 109.5
C23 C25 H36 109.5
H35 C25 H36 109.5
C23 C25 H37 109.5
H35 C25 H37 109.5
H36 C25 H37 109.5

loop_
_geom_bond_atom_site_label_1
_geom_bond_atom_site_label_2
_geom_bond_distance
B1 F2 1.3783(18)
B1 F1 1.3917(18)
B1 N1 1.5162(19)
B1 N2 1.6554(19)
N1 C13 1.3885(17)
N1 C1 1.4399(17)
N2 C19 1.5143(18)
N2 C20 1.5450(18)
N2 C23 1.5485(18)
C1 C6 1.402(2)
C1 C2 1.405(2)
C2 C3 1.393(2)
C2 C7 1.514(2)
C3 C4 1.373(2)
C3 H1 0.9500
C4 C5 1.376(3)
C4 H2 0.9500
C5 C6 1.396(2)
C5 H3 0.9500
C6 C10 1.513(2)
C7 C8 1.529(2)
C7 C9 1.529(2)
C7 H4 1.0000
C8 H5 0.9800
C8 H6 0.9800
C8 H7 0.9800
C9 H8 0.9800
C9 H9 0.9800
C9 H10 0.9800
C10 C11 1.522(2)
C10 C12 1.532(2)
C10 H11 1.0000
C11 H12 0.9800
C11 H13 0.9800
C11 H14 0.9800
C12 H15 0.9800
C12 H16 0.9800
C12 H17 0.9800
C13 C18 1.395(2)
C13 C14 1.4069(19)
C14 C15 1.389(2)
C14 C19 1.493(2)
C15 C16 1.382(2)
C15 H18 0.9500
C16 C17 1.380(2)
C16 H19 0.9500
C17 C18 1.385(2)
C17 H20 0.9500
C18 H21 0.9500
C19 H22 0.9900
C19 H23 0.9900
C20 C22 1.522(2)
C20 C21 1.528(2)
C20 H24 1.0000
C21 H25 0.9800
C21 H26 0.9800
C21 H27 0.9800
C22 H28 0.9800
C22 H29 0.9800
C22 H30 0.9800
C23 C25 1.521(2)
C23 C24 1.525(2)
C23 H31 1.0000
C24 H32 0.9800
C24 H33 0.9800
C24 H34 0.9800
C25 H35 0.9800
C25 H36 0.9800
C25 H37 0.9800

loop_
_geom_torsion_atom_site_label_1
_geom_torsion_atom_site_label_2
_geom_torsion_atom_site_label_3
_geom_torsion_atom_site_label_4
_geom_torsion
F2 B1 N1 C13 -146.95(12)
F1 B1 N1 C13 90.93(15)
N2 B1 N1 C13 -25.52(17)
F2 B1 N1 C1 42.54(16)
F1 B1 N1 C1 -79.59(15)
N2 B1 N1 C1 163.97(11)
F2 B1 N2 C19 174.16(11)
F1 B1 N2 C19 -68.23(12)
N1 B1 N2 C19 53.56(13)
F2 B1 N2 C20 58.39(14)
F1 B1 N2 C20 175.99(10)
N1 B1 N2 C20 -62.21(14)
F2 B1 N2 C23 -67.63(15)
F1 B1 N2 C23 49.97(15)
N1 B1 N2 C23 171.77(11)
C13 N1 C1 C6 98.52(15)
B1 N1 C1 C6 -90.24(15)
C13 N1 C1 C2 -81.22(16)
B1 N1 C1 C2 90.02(15)
C6 C1 C2 C3 2.2(2)
N1 C1 C2 C3 -178.05(12)
C6 C1 C2 C7 -176.68(13)
N1 C1 C2 C7 3.1(2)
C1 C2 C3 C4 -0.5(2)
C7 C2 C3 C4 178.42(14)
C2 C3 C4 C5 -1.0(2)
C3 C4 C5 C6 0.8(2)
C4 C5 C6 C1 0.8(2)
C4 C5 C6 C10 -176.88(14)
C2 C1 C6 C5 -2.4(2)
N1 C1 C6 C5 177.91(12)
C2 C1 C6 C10 175.29(13)
N1 C1 C6 C10 -4.4(2)
C3 C2 C7 C8 63.52(18)
C1 C2 C7 C8 -117.60(16)
C3 C2 C7 C9 -60.50(19)
C1 C2 C7 C9 118.38(16)
C5 C6 C10 C11 -56.2(2)
C1 C6 C10 C11 126.17(16)
C5 C6 C10 C12 68.19(18)
C1 C6 C10 C12 -109.41(16)
C1 N1 C13 C18 -10.99(19)
B1 N1 C13 C18 178.56(13)
C1 N1 C13 C14 170.84(12)
B1 N1 C13 C14 0.39(19)
N1 C13 C14 C15 178.19(12)
C18 C13 C14 C15 -0.1(2)
N1 C13 C14 C19 -6.72(19)
C18 C13 C14 C19 175.02(13)
C13 C14 C15 C16 0.6(2)
C19 C14 C15 C16 -174.46(13)
C14 C15 C16 C17 -0.7(2)
C15 C16 C17 C18 0.4(2)
C16 C17 C18 C13 0.1(2)
N1 C13 C18 C17 -178.41(13)
C14 C13 C18 C17 -0.2(2)
C15 C14 C19 N2 -142.75(13)
C13 C14 C19 N2 42.22(17)
C20 N2 C19 C14 55.20(14)
C23 N2 C19 C14 175.63(11)
B1 N2 C19 C14 -63.14(14)
C19 N2 C20 C22 175.58(13)
C23 N2 C20 C22 55.95(16)
B1 N2 C20 C22 -71.76(15)
C19 N2 C20 C21 48.99(15)
C23 N2 C20 C21 -70.64(15)
B1 N2 C20 C21 161.64(12)
C19 N2 C23 C25 152.46(13)
C20 N2 C23 C25 -88.66(15)
B1 N2 C23 C25 37.95(17)
C19 N2 C23 C24 27.42(17)
C20 N2 C23 C24 146.30(13)
B1 N2 C23 C24 -87.10(16)
